data_7040159
loop_
_publ_author_name
'Iba\~nez, S'
'Poyatos, M.'
'Peris, E.'

_publ_section_title
;
 Mono and dimetallic pyrene-imidazolylidene complexes of iridium(iii) for
 the deuteration of organic substrates and the C-C coupling of alcohols.
;
_journal_issue 36
_journal_name_full 'Dalton transactions (Cambridge, England : 2003)'
_journal_page_first 14154
_journal_page_last 14159
_journal_paper_doi 10.1039/c6dt02942f
_journal_volume 45
_journal_year 2016
_chemical_formula_moiety 'C37 H45 Cl2 Ir N2, C7'
_chemical_formula_sum 'C44 H45 Cl2 Ir N2'
_chemical_formula_weight 864.92
_chemical_name_systematic MP873
_space_group_crystal_system monoclinic
_space_group_IT_number 14
_space_group_name_Hall '-P 2ybc'
_space_group_name_H-M_alt 'P 1 21/c 1'
_symmetry_space_group_name_Hall '-P 2ybc'
_symmetry_space_group_name_H-M 'P 1 21/c 1'
_atom_sites_solution_hydrogens geom
_atom_sites_solution_primary iterative
_audit_creation_date 2016-07-18
_audit_creation_method
;
Olex2 1.2
(compiled 2016.02.19 svn.r3266 for OlexSys, GUI svn.r5155)
;
_audit_update_record
;
2016-07-22 deposited with the CCDC.
2016-08-05 downloaded from the CCDC.
;
_cell_angle_alpha 90
_cell_angle_beta 96.611(3)
_cell_angle_gamma 90
_cell_formula_units_Z 4
_cell_length_a 11.4266(3)
_cell_length_b 21.9900(7)
_cell_length_c 16.1613(5)
_cell_measurement_reflns_used 13348
_cell_measurement_temperature 200(2)
_cell_measurement_theta_max 29.1230
_cell_measurement_theta_min 3.4450
_cell_volume 4033.9(2)
_computing_cell_refinement 'CrysAlisPro 1.171.38.41r (Rigaku OD, 2015)'
_computing_data_collection 'CrysAlisPro 1.171.38.41r (Rigaku OD, 2015)'
_computing_data_reduction 'CrysAlisPro 1.171.38.41r (Rigaku OD, 2015)'
_computing_molecular_graphics 'Olex2 (Dolomanov et al., 2009)'
_computing_publication_material 'Olex2 (Dolomanov et al., 2009)'
_computing_structure_refinement 'ShelXL (Sheldrick, 2015)'
_computing_structure_solution
;
Superflip (Palatinus & Chapuis, 2007;Palatinus & van der Lee, 2008;
Palatinus et al., 2012)
;
_diffrn_ambient_environment N~2~
_diffrn_ambient_temperature 200(2)
_diffrn_detector 'CCD plate'
_diffrn_detector_area_resol_mean 10.4051
_diffrn_detector_type Atlas
_diffrn_measured_fraction_theta_full 0.998
_diffrn_measured_fraction_theta_max 0.998
_diffrn_measurement_details
;
List of Runs (angles in degrees, time in seconds):

  1  \w    -14.00  88.20   0.70   25.00    --   11.59  37.00-180.00  146
  2  \w     34.00 100.50   0.70   25.00    --   11.59-178.00  90.00   95
  3  \w    -67.00  45.00   0.70   25.00    --   11.59 -77.00-120.00  160
  4  \w    -22.00  49.40   0.70   25.00    --   11.59  77.00 -60.00  102
;
_diffrn_measurement_device 'four-circle diffractometer'
_diffrn_measurement_device_type 'SuperNova, Dual, Cu at zero, Atlas'
_diffrn_measurement_method '\w scans'
_diffrn_orient_matrix_type 'CrysAlisPro convention (1999,Acta A55,543-557)'
_diffrn_orient_matrix_UB_11 -0.0242644000
_diffrn_orient_matrix_UB_12 0.0188759000
_diffrn_orient_matrix_UB_13 -0.0332327000
_diffrn_orient_matrix_UB_21 -0.0398094000
_diffrn_orient_matrix_UB_22 0.0125119000
_diffrn_orient_matrix_UB_23 0.0259818000
_diffrn_orient_matrix_UB_31 0.0415923000
_diffrn_orient_matrix_UB_32 0.0229773000
_diffrn_orient_matrix_UB_33 0.0131476000
_diffrn_radiation_monochromator mirror
_diffrn_radiation_probe x-ray
_diffrn_radiation_type MoK\a
_diffrn_radiation_wavelength 0.71073
_diffrn_reflns_av_R_equivalents 0.0338
_diffrn_reflns_av_unetI/netI 0.0287
_diffrn_reflns_Laue_measured_fraction_full 0.998
_diffrn_reflns_Laue_measured_fraction_max 0.998
_diffrn_reflns_limit_h_max 14
_diffrn_reflns_limit_h_min -14
_diffrn_reflns_limit_k_max 27
_diffrn_reflns_limit_k_min -27
_diffrn_reflns_limit_l_max 18
_diffrn_reflns_limit_l_min -20
_diffrn_reflns_number 34525
_diffrn_reflns_point_group_measured_fraction_full 0.998
_diffrn_reflns_point_group_measured_fraction_max 0.998
_diffrn_reflns_theta_full 25.242
_diffrn_reflns_theta_max 26.372
_diffrn_reflns_theta_min 2.935
_diffrn_source 'micro-focus sealed X-ray tube'
_diffrn_source_type 'SuperNova (Mo) X-ray Source'
_exptl_absorpt_coefficient_mu 3.474
_exptl_absorpt_correction_T_max 0.999
_exptl_absorpt_correction_T_min 0.998
_exptl_absorpt_correction_type gaussian
_exptl_absorpt_process_details
;
CrysAlisPro 1.171.38.41r (Rigaku Oxford Diffraction, 2015)
Numerical absorption correction based on gaussian integration over
            a multifaceted crystal model
Empirical absorption correction using spherical harmonics,
 implemented in SCALE3 ABSPACK scaling algorithm.
;
_exptl_crystal_colour 'clear light colourless'
_exptl_crystal_colour_lustre clear
_exptl_crystal_colour_modifier light
_exptl_crystal_colour_primary colourless
_exptl_crystal_density_diffrn 1.424
_exptl_crystal_description prism
_exptl_crystal_F_000 1736
_exptl_crystal_recrystallization_method 'Re-crystallisation from solvent: hexane and chloroform'
_exptl_crystal_size_max 0.26
_exptl_crystal_size_mid 0.23
_exptl_crystal_size_min 0.07
_refine_diff_density_max 1.904
_refine_diff_density_min -1.013
_refine_diff_density_rms 0.128
_refine_ls_extinction_method none
_refine_ls_goodness_of_fit_ref 1.218
_refine_ls_hydrogen_treatment constr
_refine_ls_matrix_type full
_refine_ls_number_parameters 462
_refine_ls_number_reflns 8223
_refine_ls_number_restraints 519
_refine_ls_restrained_S_all 1.349
_refine_ls_R_factor_all 0.0489
_refine_ls_R_factor_gt 0.0397
_refine_ls_shift/su_max 0.001
_refine_ls_shift/su_mean 0.000
_refine_ls_structure_factor_coef Fsqd
_refine_ls_weighting_details 'w=1/[\s^2^(Fo^2^)+(0.0362P)^2^+17.7085P] where P=(Fo^2^+2Fc^2^)/3'
_refine_ls_weighting_scheme calc
_refine_ls_wR_factor_gt 0.1039
_refine_ls_wR_factor_ref 0.1082
_reflns_Friedel_coverage 0.000
_reflns_number_gt 7001
_reflns_number_total 8223
_reflns_threshold_expression 'I > 2\s(I)'
_cod_data_source_file c6dt02942f2.cif
_cod_data_source_block str1852
_cod_depositor_comments 'Adding full bibliography for 7040159--7040161.cif.'
_cod_database_code 7040159
_chemical_oxdiff_formula 'C37 H45 N2 Cl2 Ir'
_shelx_space_group_comment
;
The symmetry employed for this shelxl refinement is uniquely defined
by the following loop, which should always be used as a source of
symmetry information in preference to the above space-group names.
They are only intended as comments.
;
_reflns_odcompleteness_completeness 99.76
_reflns_odcompleteness_iscentric 1
_reflns_odcompleteness_theta 26.32
_olex2_refinement_description
;
1. Fixed Uiso
 At 1.2 times of:
  All C(H) groups
 At 1.5 times of:
  All C(H,H,H) groups
2. Restrained distances
 C43-C42 \\sim C41-C40 \\sim C39-C38
 with sigma of 0.02
3. Uiso/Uaniso restraints and constraints
Uanis(C42) \\sim Ueq: with sigma of 0.1 and sigma for terminal atoms of 0.2
Uanis(C42) \\sim Ueq: with sigma of 0.01 and sigma for terminal atoms of 0.02
Uanis(C41) \\sim Ueq: with sigma of 0.01 and sigma for terminal atoms of 0.02
Uanis(C43) \\sim Ueq: with sigma of 0.01 and sigma for terminal atoms of 0.02
4. Rigid body (RIGU) restrains
 All non-hydrogen atoms
 with sigma for 1-2 distances of 0.004 and sigma for 1-3 distances of 0.004
5. Others
 Sof(C14A)=Sof(H14D)=Sof(H14E)=Sof(H14F)=Sof(C13A)=Sof(H13D)=Sof(H13E)=
 Sof(H13F)=Sof(C12A)=Sof(H12D)=Sof(H12E)=Sof(H12F)=1-FVAR(1)
 Sof(C13)=Sof(H13A)=Sof(H13B)=Sof(H13C)=Sof(C12)=Sof(H12A)=Sof(H12B)=Sof(H12C)=
 Sof(C14)=Sof(H14A)=Sof(H14B)=Sof(H14C)=FVAR(1)
6.a Free rotating group:
 C44(C39,C43,C14A,C13A,C12A,C38,C42,C40,C41)
6.b Aromatic/amide H refined with riding coordinates:
 C29(H29), C10(H10), C27(H27), C24(H24), C5(H5), C9(H9)
6.c Idealised Me refined as rotating group:
 C21(H21A,H21B,H21C), C2(H2A,H2B,H2C), C36(H36A,H36B,H36C), C32(H32A,H32B,
 H32C), C20(H20A,H20B,H20C), C37(H37A,H37B,H37C), C33(H33A,H33B,H33C), C31(H31A,
 H31B,H31C), C13(H13A,H13B,H13C), C18(H18A,H18B,H18C), C19(H19A,H19B,H19C),
 C12(H12A,H12B,H12C), C14(H14A,H14B,H14C), C14A(H14D,H14E,H14F), C13A(H13D,H13E,
 H13F), C12A(H12D,H12E,H12F)
;
_shelx_shelxl_version_number 2014/7
_olex2_submission_special_instructions 'No special instructions were received'
_oxdiff_exptl_absorpt_empirical_details
;
Empirical correction (ABSPACK) includes:
- Absorption correction using spherical harmonics
- Frame scaling
;
_oxdiff_exptl_absorpt_empirical_full_max 1.240
_oxdiff_exptl_absorpt_empirical_full_min 0.843

loop_
_space_group_symop_operation_xyz
'x, y, z'
'-x, y+1/2, -z+1/2'
'-x, -y, -z'
'x, -y-1/2, z-1/2'

loop_
_atom_site_label
_atom_site_type_symbol
_atom_site_fract_x
_atom_site_fract_y
_atom_site_fract_z
_atom_site_U_iso_or_equiv
_atom_site_adp_type
_atom_site_occupancy
_atom_site_site_symmetry_order
_atom_site_calc_flag
_atom_site_refinement_flags_posn
_atom_site_refinement_flags_adp
_atom_site_refinement_flags_occupancy
_atom_site_disorder_assembly
_atom_site_disorder_group
Ir1 Ir 0.29225(2) 0.23591(2) 0.75709(2) 0.02405(8) Uani 1 1 d . U . . .
Cl2 Cl 0.28907(12) 0.31637(7) 0.85743(9) 0.0336(3) Uani 1 1 d . U . . .
Cl1 Cl 0.28764(12) 0.16743(7) 0.87447(9) 0.0345(3) Uani 1 1 d . U . . .
C1 C 0.1114(5) 0.2364(3) 0.7313(4) 0.0310(12) Uani 1 1 d . U . . .
N1 N 0.0418(4) 0.1873(2) 0.7137(3) 0.0249(9) Uani 1 1 d . U . . .
N2 N 0.0436(4) 0.2852(2) 0.7054(3) 0.0243(9) Uani 1 1 d . U . . .
C16 C 0.3735(5) 0.1771(3) 0.6743(4) 0.0387(13) Uani 1 1 d . U . . .
C26 C -0.2718(5) 0.3943(3) 0.5869(4) 0.0350(13) Uani 1 1 d . U . . .
C15 C 0.3151(5) 0.2261(3) 0.6286(4) 0.0382(13) Uani 1 1 d . U . . .
C17 C 0.4677(5) 0.2025(3) 0.7300(4) 0.0379(13) Uani 1 1 d . U . . .
C29 C -0.4511(5) 0.2601(3) 0.5041(4) 0.0316(12) Uani 1 1 d . U . . .
H29 H -0.5125 0.2797 0.4720 0.038 Uiso 1 1 calc R . . . .
C34 C 0.4661(5) 0.2657(3) 0.7205(4) 0.0344(12) Uani 1 1 d . U . . .
C28 C -0.3576(4) 0.2954(3) 0.5465(3) 0.0278(11) Uani 1 1 d . U . . .
C35 C 0.3696(5) 0.2818(3) 0.6588(4) 0.0365(13) Uani 1 1 d . U . . .
C10 C -0.4517(5) 0.1989(3) 0.5099(4) 0.0308(12) Uani 1 1 d . U . . .
H10 H -0.5136 0.1770 0.4817 0.037 Uiso 1 1 calc R . . . .
C27 C -0.3591(5) 0.3592(3) 0.5435(4) 0.0336(13) Uani 1 1 d . U . . .
H27 H -0.4209 0.3786 0.5114 0.040 Uiso 1 1 calc R . . . .
C21 C 0.0835(5) 0.3482(3) 0.7074(4) 0.0346(13) Uani 1 1 d . U . . .
H21A H 0.0403 0.3712 0.7441 0.052 Uiso 1 1 calc GR . . . .
H21B H 0.0705 0.3651 0.6523 0.052 Uiso 1 1 calc GR . . . .
H21C H 0.1661 0.3497 0.7269 0.052 Uiso 1 1 calc GR . . . .
C8 C -0.3585(5) 0.1668(3) 0.5589(3) 0.0277(11) Uani 1 1 d . U . . .
C6 C -0.2627(4) 0.2008(3) 0.5993(3) 0.0240(10) Uani 1 1 d . U . . .
C22 C -0.0693(4) 0.2665(2) 0.6720(3) 0.0230(10) Uani 1 1 d . U . . .
C25 C -0.2627(4) 0.2653(2) 0.5935(3) 0.0233(10) Uani 1 1 d . U . . .
C3 C -0.0700(4) 0.2042(2) 0.6779(3) 0.0239(10) Uani 1 1 d . U . . .
C2 C 0.0817(5) 0.1243(3) 0.7264(4) 0.0340(13) Uani 1 1 d . U . . .
H2A H 0.1637 0.1239 0.7474 0.051 Uiso 1 1 calc GR . . . .
H2B H 0.0703 0.1029 0.6744 0.051 Uiso 1 1 calc GR . . . .
H2C H 0.0371 0.1049 0.7658 0.051 Uiso 1 1 calc GR . . . .
C24 C -0.1769(5) 0.3642(3) 0.6314(4) 0.0324(13) Uani 1 1 d . U . . .
H24 H -0.1174 0.3872 0.6604 0.039 Uiso 1 1 calc R . . . .
C4 C -0.1695(4) 0.1680(2) 0.6462(3) 0.0251(11) Uani 1 1 d . U . . .
C7 C -0.2749(5) 0.0725(3) 0.6166(4) 0.0336(13) Uani 1 1 d . U . . .
C30 C -0.2814(6) 0.4638(3) 0.5851(5) 0.0520(17) Uani 1 1 d . U . . .
C23 C -0.1684(4) 0.3010(2) 0.6338(3) 0.0243(10) Uani 1 1 d . U . . .
C5 C -0.1801(5) 0.1052(3) 0.6556(4) 0.0323(13) Uani 1 1 d . U . . .
H5 H -0.1216 0.0845 0.6892 0.039 Uiso 1 1 calc R . . . .
C9 C -0.3616(5) 0.1038(3) 0.5674(4) 0.0328(12) Uani 1 1 d . U . . .
H9 H -0.4237 0.0822 0.5390 0.039 Uiso 1 1 calc R . . . .
C36 C 0.3460(7) 0.3439(4) 0.6231(5) 0.063(2) Uani 1 1 d . U . . .
H36A H 0.2654 0.3465 0.5990 0.094 Uiso 1 1 calc GR . . . .
H36B H 0.3969 0.3514 0.5809 0.094 Uiso 1 1 calc GR . . . .
H36C H 0.3606 0.3737 0.6664 0.094 Uiso 1 1 calc GR . . . .
C11 C -0.2811(6) 0.0032(3) 0.6299(5) 0.0479(16) Uani 1 1 d . U . . .
C32 C -0.2915(9) 0.4858(4) 0.4948(6) 0.082(3) Uani 1 1 d . U . . .
H32A H -0.2227 0.4735 0.4701 0.123 Uiso 1 1 calc GR . . . .
H32B H -0.2977 0.5293 0.4935 0.123 Uiso 1 1 calc GR . . . .
H32C H -0.3603 0.4683 0.4642 0.123 Uiso 1 1 calc GR . . . .
C20 C 0.5544(6) 0.1661(4) 0.7867(5) 0.060(2) Uani 1 1 d . U . . .
H20A H 0.5943 0.1924 0.8282 0.089 Uiso 1 1 calc GR . . . .
H20B H 0.6108 0.1478 0.7548 0.089 Uiso 1 1 calc GR . . . .
H20C H 0.5134 0.1349 0.8133 0.089 Uiso 1 1 calc GR . . . .
C37 C 0.5485(6) 0.3104(4) 0.7658(5) 0.057(2) Uani 1 1 d . U . . .
H37A H 0.5043 0.3438 0.7844 0.086 Uiso 1 1 calc GR . . . .
H37B H 0.6025 0.3252 0.7291 0.086 Uiso 1 1 calc GR . . . .
H37C H 0.5918 0.2909 0.8129 0.086 Uiso 1 1 calc GR . . . .
C33 C -0.1739(7) 0.4944(3) 0.6322(7) 0.070(3) Uani 1 1 d . U . . .
H33A H -0.1686 0.4836 0.6900 0.106 Uiso 1 1 calc GR . . . .
H33B H -0.1813 0.5377 0.6265 0.106 Uiso 1 1 calc GR . . . .
H33C H -0.1041 0.4811 0.6096 0.106 Uiso 1 1 calc GR . . . .
C31 C -0.3889(8) 0.4828(4) 0.6259(7) 0.082(3) Uani 1 1 d . U . . .
H31A H -0.4590 0.4717 0.5906 0.124 Uiso 1 1 calc GR . . . .
H31B H -0.3877 0.5260 0.6342 0.124 Uiso 1 1 calc GR . . . .
H31C H -0.3880 0.4627 0.6787 0.124 Uiso 1 1 calc GR . . . .
C13 C -0.3852(12) -0.0260(5) 0.5811(10) 0.071(4) Uani 0.659(11) 1 d . U P A 1
H13A H -0.4560 -0.0133 0.6028 0.106 Uiso 0.659(11) 1 calc GR . P A 1
H13B H -0.3780 -0.0695 0.5854 0.106 Uiso 0.659(11) 1 calc GR . P A 1
H13C H -0.3885 -0.0142 0.5237 0.106 Uiso 0.659(11) 1 calc GR . P A 1
C18 C 0.2181(7) 0.2214(5) 0.5586(5) 0.062(2) Uani 1 1 d . U . . .
H18A H 0.1722 0.1856 0.5659 0.093 Uiso 1 1 calc GR . . . .
H18B H 0.2512 0.2188 0.5068 0.093 Uiso 1 1 calc GR . . . .
H18C H 0.1687 0.2567 0.5583 0.093 Uiso 1 1 calc GR . . . .
C19 C 0.3549(8) 0.1107(4) 0.6592(6) 0.067(2) Uani 1 1 d . U . . .
H19A H 0.3556 0.0900 0.7115 0.101 Uiso 1 1 calc GR . . . .
H19B H 0.4168 0.0950 0.6298 0.101 Uiso 1 1 calc GR . . . .
H19C H 0.2803 0.1043 0.6265 0.101 Uiso 1 1 calc GR . . . .
C12 C -0.2861(14) -0.0097(6) 0.7212(9) 0.075(4) Uani 0.659(11) 1 d . U P A 1
H12A H -0.2105 -0.0015 0.7516 0.112 Uiso 0.659(11) 1 calc GR . P A 1
H12B H -0.3062 -0.0516 0.7282 0.112 Uiso 0.659(11) 1 calc GR . P A 1
H12C H -0.3445 0.0158 0.7417 0.112 Uiso 0.659(11) 1 calc GR . P A 1
C14 C -0.1677(11) -0.0262(5) 0.6068(11) 0.071(4) Uani 0.659(11) 1 d . U P A 1
H14A H -0.1573 -0.0161 0.5504 0.107 Uiso 0.659(11) 1 calc GR . P A 1
H14B H -0.1730 -0.0696 0.6123 0.107 Uiso 0.659(11) 1 calc GR . P A 1
H14C H -0.1017 -0.0114 0.6434 0.107 Uiso 0.659(11) 1 calc GR . P A 1
C44 C 0.0227(5) 0.3929(3) 0.4760(4) 0.065(2) Uani 1 1 d . U . . .
C39 C -0.1460(6) 0.1164(3) 0.4022(3) 0.177(7) Uani 1 1 d DG U . . .
C43 C -0.0332(4) 0.3347(2) 0.4353(3) 0.141(4) Uani 1 1 d DG U . . .
C14A C -0.2814(9) -0.0275(3) 0.5435(6) 0.066(6) Uani 0.341(11) 1 d G U P A 2
H14D H -0.3461 -0.0121 0.5062 0.099 Uiso 0.341(11) 1 calc GR . P A 2
H14E H -0.2896 -0.0707 0.5493 0.099 Uiso 0.341(11) 1 calc GR . P A 2
H14F H -0.2087 -0.0187 0.5215 0.099 Uiso 0.341(11) 1 calc GR . P A 2
C13A C -0.4033(12) -0.0138(4) 0.6566(7) 0.065(6) Uani 0.341(11) 1 d G U P A 2
H13D H -0.4108 0.0032 0.7104 0.098 Uiso 0.341(11) 1 calc GR . P A 2
H13E H -0.4102 -0.0573 0.6591 0.098 Uiso 0.341(11) 1 calc GR . P A 2
H13F H -0.4645 0.0020 0.6167 0.098 Uiso 0.341(11) 1 calc GR . P A 2
C12A C -0.1846(12) -0.0218(3) 0.6877(5) 0.070(6) Uani 0.341(11) 1 d G U P A 2
H12D H -0.1118 -0.0178 0.6639 0.104 Uiso 0.341(11) 1 calc GR . P A 2
H12E H -0.1995 -0.0640 0.6976 0.104 Uiso 0.341(11) 1 calc GR . P A 2
H12F H -0.1793 0.0001 0.7394 0.104 Uiso 0.341(11) 1 calc GR . P A 2
C38 C -0.2016(7) 0.0738(3) 0.3624(4) 0.103(4) Uani 1 1 d DG U . . .
C42 C -0.1381(4) 0.3183(3) 0.3824(3) 0.074(2) Uani 1 1 d DG U . . .
C40 C -0.0353(5) 0.1531(2) 0.4224(4) 0.110(4) Uani 1 1 d DG U . . .
C41 C -0.0937(4) 0.2369(2) 0.4094(3) 0.181(6) Uani 1 1 d DG U . . .

loop_
_atom_site_aniso_label
_atom_site_aniso_U_11
_atom_site_aniso_U_22
_atom_site_aniso_U_33
_atom_site_aniso_U_23
_atom_site_aniso_U_13
_atom_site_aniso_U_12
Ir1 0.01851(11) 0.02751(13) 0.02519(12) -0.00129(9) -0.00148(7) -0.00019(8)
Cl2 0.0351(7) 0.0327(7) 0.0316(7) -0.0055(6) -0.0022(6) 0.0007(6)
Cl1 0.0327(7) 0.0348(8) 0.0343(8) 0.0059(6) -0.0037(6) -0.0038(6)
C1 0.022(2) 0.021(2) 0.046(3) -0.001(2) -0.010(2) 0.0001(18)
N1 0.0199(19) 0.023(2) 0.030(2) -0.0003(18) -0.0056(17) 0.0010(16)
N2 0.0210(19) 0.024(2) 0.027(2) 0.0001(18) -0.0020(16) -0.0009(16)
C16 0.031(3) 0.044(3) 0.042(3) -0.010(2) 0.011(2) 0.000(2)
C26 0.028(3) 0.029(3) 0.047(3) 0.005(2) -0.002(2) 0.004(2)
C15 0.028(3) 0.059(3) 0.029(3) -0.005(2) 0.008(2) -0.003(2)
C17 0.028(3) 0.044(3) 0.042(3) -0.004(2) 0.006(2) 0.005(2)
C29 0.024(3) 0.038(3) 0.032(3) 0.004(2) -0.003(2) 0.002(2)
C34 0.027(3) 0.046(3) 0.031(3) -0.003(2) 0.007(2) -0.004(2)
C28 0.020(2) 0.034(3) 0.028(3) 0.004(2) 0.0006(19) 0.005(2)
C35 0.028(3) 0.049(3) 0.033(3) 0.003(2) 0.010(2) 0.001(2)
C10 0.021(2) 0.038(3) 0.031(3) -0.002(2) -0.006(2) 0.000(2)
C27 0.024(3) 0.035(3) 0.041(3) 0.010(2) -0.002(2) 0.007(2)
C21 0.025(3) 0.025(3) 0.051(4) 0.003(2) -0.009(2) -0.003(2)
C8 0.023(2) 0.031(3) 0.028(3) -0.005(2) -0.001(2) 0.0009(19)
C6 0.019(2) 0.028(2) 0.024(2) 0.000(2) 0.0006(18) -0.0006(18)
C22 0.019(2) 0.025(2) 0.024(3) 0.001(2) -0.0020(18) -0.0011(18)
C25 0.018(2) 0.025(2) 0.026(3) 0.0019(19) 0.0003(18) 0.0011(18)
C3 0.021(2) 0.023(2) 0.026(3) -0.002(2) -0.0041(18) 0.0012(18)
C2 0.027(3) 0.025(3) 0.047(4) 0.001(2) -0.008(2) 0.001(2)
C24 0.024(3) 0.023(2) 0.048(3) 0.002(2) -0.006(2) -0.001(2)
C4 0.022(2) 0.024(2) 0.028(3) -0.001(2) -0.0016(19) -0.0007(18)
C7 0.027(3) 0.025(2) 0.047(3) -0.003(2) -0.004(2) -0.003(2)
C30 0.043(3) 0.024(3) 0.085(5) 0.009(3) -0.012(3) 0.006(2)
C23 0.020(2) 0.026(2) 0.026(3) 0.001(2) 0.0002(18) 0.0008(18)
C5 0.026(3) 0.025(3) 0.043(3) 0.001(2) -0.009(2) 0.002(2)
C9 0.024(3) 0.031(3) 0.042(3) -0.008(2) -0.003(2) -0.001(2)
C36 0.058(5) 0.064(4) 0.072(5) 0.023(4) 0.032(4) 0.012(4)
C11 0.041(3) 0.025(3) 0.073(4) 0.003(3) -0.012(3) -0.004(2)
C32 0.095(7) 0.043(5) 0.101(6) 0.023(4) -0.019(5) -0.005(5)
C20 0.037(4) 0.080(5) 0.061(5) 0.014(4) 0.005(3) 0.020(4)
C37 0.034(3) 0.071(5) 0.067(5) -0.017(4) 0.007(3) -0.019(3)
C33 0.062(4) 0.026(3) 0.115(7) 0.005(4) -0.024(4) 0.001(3)
C31 0.064(5) 0.042(4) 0.141(8) -0.011(5) 0.008(5) 0.014(4)
C13 0.062(6) 0.028(5) 0.112(10) 0.001(6) -0.028(6) -0.008(5)
C18 0.042(4) 0.106(7) 0.036(4) -0.010(4) -0.004(3) -0.004(4)
C19 0.066(5) 0.050(4) 0.092(6) -0.025(4) 0.034(5) -0.004(3)
C12 0.096(10) 0.040(6) 0.086(6) 0.013(5) 0.000(5) -0.011(6)
C14 0.062(6) 0.031(6) 0.121(11) 0.003(6) 0.008(6) 0.003(4)
C44 0.046(4) 0.098(6) 0.058(5) 0.037(4) 0.036(3) 0.019(4)
C39 0.159(12) 0.244(13) 0.131(13) -0.039(10) 0.027(10) -0.039(10)
C43 0.124(7) 0.192(8) 0.113(7) -0.006(6) 0.035(5) -0.007(6)
C14A 0.077(13) 0.031(9) 0.086(8) -0.005(7) -0.003(7) -0.005(8)
C13A 0.055(7) 0.037(10) 0.102(14) 0.009(9) 0.002(8) -0.005(6)
C12A 0.065(9) 0.032(9) 0.103(12) 0.006(8) -0.027(9) -0.003(7)
C38 0.100(8) 0.159(11) 0.049(6) -0.013(6) 0.005(5) -0.012(7)
C42 0.040(3) 0.140(6) 0.049(4) -0.002(4) 0.030(3) -0.002(4)
C40 0.112(8) 0.149(9) 0.067(7) -0.024(6) 0.007(6) 0.003(6)
C41 0.183(10) 0.203(7) 0.168(10) 0.009(6) 0.071(8) 0.036(6)

loop_
_atom_type_symbol
_atom_type_description
_atom_type_scat_dispersion_real
_atom_type_scat_dispersion_imag
_atom_type_scat_source
C C 0.0033 0.0016 'International Tables Vol C Tables 4.2.6.8 and 6.1.1.4'
H H 0.0000 0.0000 'International Tables Vol C Tables 4.2.6.8 and 6.1.1.4'
Cl Cl 0.1484 0.1585 'International Tables Vol C Tables 4.2.6.8 and 6.1.1.4'
Ir Ir -1.4442 7.9887 'International Tables Vol C Tables 4.2.6.8 and 6.1.1.4'
N N 0.0061 0.0033 'International Tables Vol C Tables 4.2.6.8 and 6.1.1.4'

loop_
_exptl_crystal_face_index_h
_exptl_crystal_face_index_k
_exptl_crystal_face_index_l
_exptl_crystal_face_perp_dist
9 -17 -16 0.0921
15 13 -3 0.0990
8 24 7 0.0954
-15 0 10 0.1217
-12 -19 -2 0.1473
-4 10 -20 0.0358
4 25 -13 0.0786
4 -10 20 0.0338
-12 10 -10 0.0675
-3 29 -6 0.0883
6 -26 8 0.0748
-10 16 15 0.1246

loop_
_geom_angle_atom_site_label_1
_geom_angle_atom_site_label_2
_geom_angle_atom_site_label_3
_geom_angle
Cl2 Ir1 Cl1 85.76(5)
C1 Ir1 Cl2 92.29(17)
C1 Ir1 Cl1 92.86(18)
C1 Ir1 C16 111.9(2)
C1 Ir1 C15 92.0(2)
C1 Ir1 C17 150.1(2)
C1 Ir1 C34 147.8(2)
C1 Ir1 C35 109.6(2)
C16 Ir1 Cl2 154.84(17)
C16 Ir1 Cl1 99.41(19)
C16 Ir1 C17 38.3(2)
C16 Ir1 C34 63.3(2)
C16 Ir1 C35 65.1(3)
C15 Ir1 Cl2 138.1(2)
C15 Ir1 Cl1 135.5(2)
C15 Ir1 C16 38.9(3)
C15 Ir1 C17 64.0(2)
C15 Ir1 C34 63.9(2)
C15 Ir1 C35 39.1(3)
C17 Ir1 Cl2 117.35(17)
C17 Ir1 Cl1 92.86(18)
C17 Ir1 C34 36.5(2)
C34 Ir1 Cl2 92.61(17)
C34 Ir1 Cl1 119.24(17)
C35 Ir1 Cl2 101.06(18)
C35 Ir1 Cl1 156.05(17)
C35 Ir1 C17 63.5(2)
C35 Ir1 C34 38.3(2)
N1 C1 Ir1 126.2(4)
N1 C1 N2 105.3(4)
N2 C1 Ir1 126.0(4)
C1 N1 C3 111.5(4)
C1 N1 C2 124.0(4)
C3 N1 C2 124.5(4)
C1 N2 C21 125.2(4)
C1 N2 C22 110.7(4)
C22 N2 C21 124.0(4)
C15 C16 Ir1 70.0(3)
C15 C16 C17 107.7(6)
C15 C16 C19 127.2(7)
C17 C16 Ir1 73.8(4)
C17 C16 C19 124.4(7)
C19 C16 Ir1 128.9(5)
C27 C26 C24 117.9(5)
C27 C26 C30 120.0(5)
C24 C26 C30 122.0(6)
C16 C15 Ir1 71.0(4)
C16 C15 C35 108.0(6)
C16 C15 C18 127.0(7)
C35 C15 Ir1 71.2(3)
C35 C15 C18 124.9(7)
C18 C15 Ir1 125.5(5)
C16 C17 Ir1 67.9(3)
C16 C17 C20 124.8(7)
C34 C17 Ir1 72.1(3)
C34 C17 C16 108.5(6)
C34 C17 C20 126.6(6)
C20 C17 Ir1 127.0(5)
C10 C29 C28 121.1(5)
C17 C34 Ir1 71.4(3)
C17 C34 C35 108.6(5)
C17 C34 C37 126.9(6)
C35 C34 Ir1 67.8(3)
C35 C34 C37 124.5(6)
C37 C34 Ir1 126.4(5)
C27 C28 C29 121.3(5)
C27 C28 C25 119.4(5)
C25 C28 C29 119.2(5)
C15 C35 Ir1 69.7(3)
C15 C35 C34 107.1(6)
C15 C35 C36 126.6(6)
C34 C35 Ir1 73.9(3)
C34 C35 C36 125.5(7)
C36 C35 Ir1 129.9(5)
C29 C10 C8 121.2(5)
C26 C27 C28 122.2(5)
C6 C8 C10 118.6(5)
C9 C8 C10 121.1(5)
C9 C8 C6 120.3(5)
C8 C6 C25 120.0(5)
C8 C6 C4 117.8(5)
C25 C6 C4 122.2(5)
N2 C22 C23 130.8(5)
C3 C22 N2 106.1(4)
C3 C22 C23 123.0(5)
C28 C25 C6 119.8(5)
C28 C25 C23 118.7(5)
C6 C25 C23 121.6(5)
N1 C3 C4 130.9(5)
C22 C3 N1 106.4(4)
C22 C3 C4 122.6(5)
C23 C24 C26 122.3(5)
C6 C4 C3 114.9(5)
C5 C4 C6 119.2(5)
C5 C4 C3 125.8(5)
C5 C7 C11 119.6(5)
C9 C7 C5 118.2(5)
C9 C7 C11 122.1(5)
C32 C30 C26 109.2(7)
C33 C30 C26 112.3(5)
C33 C30 C32 107.7(7)
C31 C30 C26 109.0(6)
C31 C30 C32 110.6(7)
C31 C30 C33 108.0(8)
C25 C23 C22 114.9(5)
C24 C23 C22 125.8(5)
C24 C23 C25 119.3(5)
C7 C5 C4 122.4(5)
C7 C9 C8 121.9(5)
C7 C11 C14A 107.5(6)
C7 C11 C13A 109.5(6)
C13 C11 C7 113.5(7)
C13 C11 C12 108.5(10)
C13 C11 C14 109.5(9)
C12 C11 C7 109.2(7)
C12 C11 C14 106.6(10)
C14 C11 C7 109.3(7)
C14A C11 C13A 103.6(7)
C12A C11 C7 114.6(6)
C12A C11 C14A 109.5(8)
C12A C11 C13A 111.5(6)
C38 C39 C40 150.2
C42 C43 C44 137.6
C43 C42 C41 85.2
C39 C40 C41 102.4
C42 C41 C40 171.4

loop_
_geom_bond_atom_site_label_1
_geom_bond_atom_site_label_2
_geom_bond_distance
Ir1 Cl2 2.4031(14)
Ir1 Cl1 2.4274(14)
Ir1 C1 2.060(5)
Ir1 C16 2.147(6)
Ir1 C15 2.134(6)
Ir1 C17 2.226(6)
Ir1 C34 2.236(6)
Ir1 C35 2.155(6)
C1 N1 1.351(7)
C1 N2 1.361(7)
N1 C3 1.389(6)
N1 C2 1.466(7)
N2 C21 1.457(7)
N2 C22 1.402(6)
C16 C15 1.427(10)
C16 C17 1.435(9)
C16 C19 1.492(10)
C26 C27 1.385(9)
C26 C24 1.396(8)
C26 C30 1.534(9)
C15 C35 1.435(9)
C15 C18 1.492(9)
C17 C34 1.398(9)
C17 C20 1.500(9)
C29 C28 1.429(8)
C29 C10 1.351(9)
C34 C35 1.443(9)
C34 C37 1.493(9)
C28 C27 1.405(8)
C28 C25 1.414(7)
C35 C36 1.496(10)
C10 C8 1.436(8)
C8 C6 1.420(7)
C8 C9 1.393(8)
C6 C25 1.422(8)
C6 C4 1.430(7)
C22 C3 1.374(7)
C22 C23 1.441(7)
C25 C23 1.428(7)
C3 C4 1.434(7)
C24 C23 1.395(8)
C4 C5 1.396(8)
C7 C5 1.389(8)
C7 C9 1.381(8)
C7 C11 1.540(9)
C30 C32 1.529(12)
C30 C33 1.524(10)
C30 C31 1.518(12)
C11 C13 1.495(13)
C11 C12 1.510(16)
C11 C14 1.533(14)
C11 C14A 1.550(12)
C11 C13A 1.554(12)
C11 C12A 1.469(13)
C44 C43 1.5419
C39 C38 1.2653
C39 C40 1.5052
C43 C42 1.4371
C42 C41 1.8983
C40 C41 1.9618

loop_
_exptl_oxdiff_crystal_face_indexfrac_h
_exptl_oxdiff_crystal_face_indexfrac_k
_exptl_oxdiff_crystal_face_indexfrac_l
_exptl_oxdiff_crystal_face_x
_exptl_oxdiff_crystal_face_y
_exptl_oxdiff_crystal_face_z
9.0000 -17.0000 -16.0000 -0.0075 -0.9867 -0.2266
15.0000 13.0000 -3.0000 -0.0189 -0.5124 0.8831
8.0000 24.0000 7.0000 0.0263 0.1637 0.9762
-15.0000 0.0000 10.0000 0.0316 0.8570 -0.4924
-12.0000 -19.0000 -2.0000 -0.0010 0.1880 -0.9620
-4.0000 10.0000 -20.0000 0.9505 -0.2353 -0.1995
4.0000 25.0000 -13.0000 0.8069 -0.1842 0.5699
4.0000 -10.0000 20.0000 -0.9505 0.2353 0.1995
-12.0000 10.0000 -10.0000 0.8123 0.3430 -0.4008
-3.0000 29.0000 -6.0000 0.8196 0.3264 0.4627
6.0000 -26.0000 8.0000 -0.9022 -0.3563 -0.2427
-10.0000 16.0000 15.0000 0.0462 0.9880 0.1489
